data_4066002
loop_
_publ_author_name
'Castro-Rodrigo, Ruth'
'Esteruelas, Miguel A.'
'L\'opez, Ana M.'
'L\'opez, Fernando'
'Mascare\~nas, Jos\'e L.'
'Mozo, Silvia'
'O\~nate, Enrique'
'Saya, Luc\'ia'

_publ_section_title
;
 Ring Expansion versusexo&#x2212;endoIsomerization in
 (2-Pyridyl)methylenecyclobutane Coordinated to
 Hydrido(trispyrazolyl)borate- and Cyclopentadienyl-Osmium Complexes
;
_journal_issue 10
_journal_name_full Organometallics
_journal_page_first 2372
_journal_paper_doi 10.1021/om100243w
_journal_volume 29
_journal_year 2010
_chemical_formula_sum 'C24 H37 F6 N Os P2'
_chemical_formula_weight 705.69
_chemical_name_systematic
; 
 ? 
;
_space_group_IT_number 14
_symmetry_cell_setting monoclinic
_symmetry_space_group_name_Hall '-P 2yn'
_symmetry_space_group_name_H-M 'P 1 21/n 1'
_atom_sites_solution_hydrogens geom
_atom_sites_solution_primary direct
_atom_sites_solution_secondary difmap
_audit_creation_method SHELXL-97
_cell_angle_alpha 90.00
_cell_angle_beta 96.538(2)
_cell_angle_gamma 90.00
_cell_formula_units_Z 4
_cell_length_a 11.5346(15)
_cell_length_b 16.098(2)
_cell_length_c 13.7695(17)
_cell_measurement_reflns_used 4531
_cell_measurement_temperature 100(2)
_cell_measurement_theta_max 24
_cell_measurement_theta_min 2.5
_cell_volume 2540.1(6)
_computing_cell_refinement 'SAINT+ v. 6.1 (Bruker AXS, 2000)'
_computing_data_collection 'SMART v. 5.625 (Bruker AXS, 2000)'
_computing_data_reduction 'SAINT+ v. 6.1 (Bruker AXS, 2000)'
_computing_molecular_graphics 'XP, SHELXTL v. 6.1 (Bruker, 2000)'
_computing_publication_material 'XCIF, SHELXTL v. 6.1 (Bruker, 2000)'
_computing_structure_refinement 'SHELXL-97 (Sheldrick, 1997)'
_computing_structure_solution 'SHELXS-97 (Sheldrick, 1990)'
_diffrn_ambient_temperature 100(2)
_diffrn_detector_area_resol_mean 8.26
_diffrn_measured_fraction_theta_full 0.999
_diffrn_measured_fraction_theta_max 0.937
_diffrn_measurement_device_type 'Bruker SMART APEX CCD system'
_diffrn_measurement_method '\w rotations with narrow frames'
_diffrn_radiation_monochromator graphite
_diffrn_radiation_source 'fine-focus sealed tube'
_diffrn_radiation_type MoK\a
_diffrn_radiation_wavelength 0.71073
_diffrn_reflns_av_R_equivalents 0.0660
_diffrn_reflns_av_sigmaI/netI 0.0568
_diffrn_reflns_limit_h_max 14
_diffrn_reflns_limit_h_min -15
_diffrn_reflns_limit_k_max 21
_diffrn_reflns_limit_k_min -21
_diffrn_reflns_limit_l_max 18
_diffrn_reflns_limit_l_min -17
_diffrn_reflns_number 28943
_diffrn_reflns_theta_full 27.50
_diffrn_reflns_theta_max 28.87
_diffrn_reflns_theta_min 1.95
_diffrn_standards_decay_% 'no decay'
_exptl_absorpt_coefficient_mu 5.204
_exptl_absorpt_correction_T_max 0.902
_exptl_absorpt_correction_T_min 0.614
_exptl_absorpt_correction_type multi-scan
_exptl_absorpt_process_details
;
Absorption correction performed with SADABS program. This is based on the
method of Blessing: Blessing, R. H., Acta Crystallogr., Sect. A 1995, 51, 33.

SADABS: Area-Detector Absorption Correction. Bruker-AXS 
within SAINT+ package, v. 6.1 (2000).
;
_exptl_crystal_colour yellow
_exptl_crystal_density_diffrn 1.845
_exptl_crystal_density_method 'not measured'
_exptl_crystal_description neddle
_exptl_crystal_F_000 1392
_exptl_crystal_size_max 0.20
_exptl_crystal_size_mid 0.04
_exptl_crystal_size_min 0.02
_refine_diff_density_max 1.410
_refine_diff_density_min -1.658
_refine_diff_density_rms 0.151
_refine_ls_extinction_method none
_refine_ls_goodness_of_fit_ref 1.121
_refine_ls_hydrogen_treatment mixed
_refine_ls_matrix_type full
_refine_ls_number_parameters 316
_refine_ls_number_reflns 6257
_refine_ls_number_restraints 0
_refine_ls_restrained_S_all 1.121
_refine_ls_R_factor_all 0.0676
_refine_ls_R_factor_gt 0.0455
_refine_ls_shift/su_max 0.006
_refine_ls_shift/su_mean 0.000
_refine_ls_structure_factor_coef Fsqd
_refine_ls_weighting_details 'calc w=1/[\s^2^(Fo^2^)+(0.0309P)^2^+1.3518P] where P=(Fo^2^+2Fc^2^)/3'
_refine_ls_weighting_scheme calc
_refine_ls_wR_factor_gt 0.0796
_refine_ls_wR_factor_ref 0.0850
_reflns_number_gt 4813
_reflns_number_total 6257
_reflns_threshold_expression >2sigma(I)
_cod_data_source_file om100243w_si_001.cif
_cod_data_source_block mae402as
_cod_original_sg_symbol_H-M P21/n
_cod_database_code 4066002

loop_
_symmetry_equiv_pos_as_xyz
'x, y, z'
'-x+1/2, y+1/2, -z+1/2'
'-x, -y, -z'
'x-1/2, -y-1/2, z-1/2'

loop_
_atom_site_label
_atom_site_type_symbol
_atom_site_fract_x
_atom_site_fract_y
_atom_site_fract_z
_atom_site_U_iso_or_equiv
_atom_site_adp_type
_atom_site_occupancy
_atom_site_symmetry_multiplicity
_atom_site_calc_flag
_atom_site_refinement_flags
Os Os 0.775319(19) 0.126261(13) 0.197406(14) 0.02055(7) Uani 1 1 d .
P1 P 0.58673(13) 0.11040(8) 0.25122(10) 0.0220(3) Uani 1 1 d .
P2 P 0.18483(15) 0.90680(10) 0.35067(12) 0.0320(4) Uani 1 1 d .
F1 F 0.1892(4) 0.8342(2) 0.4303(3) 0.0466(10) Uani 1 1 d .
F2 F 0.1792(4) 0.9791(2) 0.2711(3) 0.0541(11) Uani 1 1 d .
F3 F 0.2399(5) 0.8464(3) 0.2784(3) 0.0770(16) Uani 1 1 d .
F4 F 0.1261(4) 0.9672(2) 0.4228(3) 0.0550(11) Uani 1 1 d .
F5 F 0.0565(4) 0.8787(2) 0.3068(3) 0.0559(11) Uani 1 1 d .
F6 F 0.3088(4) 0.9378(3) 0.3965(4) 0.0765(15) Uani 1 1 d .
N N 0.7152(4) 0.2126(3) 0.0864(3) 0.0235(10) Uani 1 1 d .
C1 C 0.6611(5) 0.2848(3) 0.1047(4) 0.0254(12) Uani 1 1 d .
H1 H 0.6442 0.2959 0.1694 0.030 Uiso 1 1 calc R
C2 C 0.6299(5) 0.3423(3) 0.0331(4) 0.0289(13) Uani 1 1 d .
H2 H 0.5915 0.3921 0.0481 0.035 Uiso 1 1 calc R
C3 C 0.6548(5) 0.3275(4) -0.0604(4) 0.0299(14) Uani 1 1 d .
H3 H 0.6349 0.3671 -0.1107 0.036 Uiso 1 1 calc R
C4 C 0.7087(5) 0.2546(4) -0.0798(4) 0.0285(13) Uani 1 1 d .
H4 H 0.7238 0.2424 -0.1447 0.034 Uiso 1 1 calc R
C5 C 0.7409(5) 0.1990(3) -0.0061(4) 0.0257(12) Uani 1 1 d .
C6 C 0.8121(6) 0.1230(4) -0.0197(4) 0.0315(13) Uani 1 1 d .
H6A H 0.8940 0.1393 -0.0243 0.038 Uiso 1 1 calc R
H6B H 0.7819 0.0952 -0.0816 0.038 Uiso 1 1 calc R
C7 C 0.8081(5) 0.0635(4) 0.0636(4) 0.0261(12) Uani 1 1 d .
C8 C 0.7099(5) 0.0254(3) 0.1006(4) 0.0248(12) Uani 1 1 d .
H8 H 0.628(5) 0.027(3) 0.072(4) 0.030 Uiso 1 1 d .
C9 C 0.7758(5) -0.0573(3) 0.1194(4) 0.0275(13) Uani 1 1 d .
H9A H 0.7925 -0.0719 0.1894 0.033 Uiso 1 1 calc R
H9B H 0.7402 -0.1045 0.0808 0.033 Uiso 1 1 calc R
C10 C 0.8790(5) -0.0168(3) 0.0758(4) 0.0305(13) Uani 1 1 d .
H10A H 0.9507 -0.0123 0.1223 0.037 Uiso 1 1 calc R
H10B H 0.8960 -0.0419 0.0132 0.037 Uiso 1 1 calc R
C11 C 0.9256(5) 0.2098(4) 0.2510(5) 0.0343(15) Uani 1 1 d .
H11 H 0.9400 0.2623 0.2234 0.041 Uiso 1 1 calc R
C12 C 0.9697(5) 0.1330(4) 0.2216(4) 0.0346(14) Uani 1 1 d .
H12 H 1.0184 0.1250 0.1713 0.041 Uiso 1 1 calc R
C13 C 0.9280(5) 0.0697(4) 0.2810(4) 0.0325(14) Uani 1 1 d .
H13 H 0.9437 0.0119 0.2769 0.039 Uiso 1 1 calc R
C14 C 0.8600(5) 0.1071(4) 0.3465(4) 0.0339(15) Uani 1 1 d .
H14 H 0.8221 0.0794 0.3949 0.041 Uiso 1 1 calc R
C15 C 0.8572(6) 0.1959(4) 0.3275(4) 0.0338(15) Uani 1 1 d .
H15 H 0.8168 0.2367 0.3605 0.041 Uiso 1 1 calc R
C16 C 0.4591(5) 0.1578(3) 0.1738(4) 0.0256(12) Uani 1 1 d .
H16 H 0.4696 0.2192 0.1810 0.031 Uiso 1 1 calc R
C17 C 0.4521(5) 0.1407(3) 0.0637(4) 0.0268(13) Uani 1 1 d .
H17A H 0.4283 0.0829 0.0507 0.040 Uiso 1 1 calc R
H17B H 0.5287 0.1501 0.0414 0.040 Uiso 1 1 calc R
H17C H 0.3947 0.1780 0.0287 0.040 Uiso 1 1 calc R
C18 C 0.3411(5) 0.1391(4) 0.2081(5) 0.0378(15) Uani 1 1 d .
H18A H 0.2796 0.1667 0.1647 0.057 Uiso 1 1 calc R
H18B H 0.3399 0.1597 0.2749 0.057 Uiso 1 1 calc R
H18C H 0.3277 0.0790 0.2067 0.057 Uiso 1 1 calc R
C19 C 0.5383(5) 0.0042(3) 0.2799(4) 0.0284(13) Uani 1 1 d .
H19 H 0.4695 0.0119 0.3170 0.034 Uiso 1 1 calc R
C20 C 0.4964(5) -0.0541(3) 0.1940(4) 0.0335(14) Uani 1 1 d .
H20A H 0.5642 -0.0768 0.1660 0.050 Uiso 1 1 calc R
H20B H 0.4476 -0.0228 0.1437 0.050 Uiso 1 1 calc R
H20C H 0.4509 -0.0997 0.2177 0.050 Uiso 1 1 calc R
C21 C 0.6307(5) -0.0401(4) 0.3503(4) 0.0339(14) Uani 1 1 d .
H21A H 0.5989 -0.0926 0.3715 0.051 Uiso 1 1 calc R
H21B H 0.6524 -0.0047 0.4074 0.051 Uiso 1 1 calc R
H21C H 0.6998 -0.0512 0.3171 0.051 Uiso 1 1 calc R
C22 C 0.5817(5) 0.1623(3) 0.3740(4) 0.0260(12) Uani 1 1 d .
H22 H 0.6608 0.1532 0.4103 0.031 Uiso 1 1 calc R
C23 C 0.5687(6) 0.2563(3) 0.3648(4) 0.0325(14) Uani 1 1 d .
H23A H 0.4891 0.2699 0.3364 0.049 Uiso 1 1 calc R
H23B H 0.6245 0.2777 0.3223 0.049 Uiso 1 1 calc R
H23C H 0.5840 0.2818 0.4296 0.049 Uiso 1 1 calc R
C24 C 0.4951(6) 0.1298(4) 0.4425(4) 0.0381(15) Uani 1 1 d .
H24A H 0.5114 0.1562 0.5067 0.057 Uiso 1 1 calc R
H24B H 0.5037 0.0695 0.4496 0.057 Uiso 1 1 calc R
H24C H 0.4152 0.1430 0.4147 0.057 Uiso 1 1 calc R

loop_
_atom_site_aniso_label
_atom_site_aniso_U_11
_atom_site_aniso_U_22
_atom_site_aniso_U_33
_atom_site_aniso_U_23
_atom_site_aniso_U_13
_atom_site_aniso_U_12
Os 0.02307(11) 0.01851(10) 0.01965(10) 0.00114(9) 0.00060(7) 0.00000(10)
P1 0.0260(8) 0.0167(7) 0.0235(7) 0.0012(5) 0.0031(6) 0.0006(6)
P2 0.0392(10) 0.0306(8) 0.0260(8) -0.0010(6) 0.0033(7) -0.0085(7)
F1 0.064(3) 0.037(2) 0.037(2) 0.0067(17) 0.0014(19) -0.004(2)
F2 0.067(3) 0.050(3) 0.045(2) 0.0180(19) 0.008(2) -0.016(2)
F3 0.119(5) 0.061(3) 0.060(3) 0.000(2) 0.045(3) 0.025(3)
F4 0.082(3) 0.039(2) 0.044(2) -0.0057(19) 0.009(2) 0.005(2)
F5 0.059(3) 0.048(2) 0.056(3) 0.007(2) -0.010(2) -0.025(2)
F6 0.047(3) 0.084(4) 0.092(4) 0.015(3) -0.021(3) -0.021(3)
N 0.023(3) 0.022(2) 0.025(2) 0.0014(19) 0.000(2) -0.003(2)
C1 0.030(3) 0.024(3) 0.023(3) -0.003(2) 0.004(2) -0.004(2)
C2 0.026(3) 0.022(3) 0.037(3) 0.002(2) -0.001(3) 0.001(2)
C3 0.030(3) 0.031(3) 0.028(3) 0.013(2) -0.005(3) -0.006(3)
C4 0.030(3) 0.033(3) 0.024(3) 0.001(2) 0.007(2) 0.000(3)
C5 0.025(3) 0.027(3) 0.026(3) 0.002(2) 0.003(2) -0.004(2)
C6 0.046(4) 0.028(3) 0.021(3) 0.001(3) 0.006(2) 0.004(3)
C7 0.023(3) 0.036(3) 0.020(3) 0.002(2) 0.002(2) 0.002(3)
C8 0.029(3) 0.021(3) 0.023(3) -0.002(2) 0.001(2) 0.002(2)
C9 0.035(3) 0.020(3) 0.027(3) -0.002(2) 0.000(3) 0.006(2)
C10 0.035(4) 0.029(3) 0.028(3) -0.006(2) 0.007(3) 0.009(3)
C11 0.031(4) 0.025(3) 0.045(4) 0.008(3) -0.004(3) -0.007(3)
C12 0.025(3) 0.045(4) 0.032(3) 0.002(3) -0.001(2) 0.004(3)
C13 0.025(3) 0.028(3) 0.041(4) -0.007(3) -0.010(3) 0.001(3)
C14 0.032(3) 0.042(4) 0.025(3) 0.000(3) -0.008(3) -0.001(3)
C15 0.040(4) 0.030(3) 0.028(3) -0.006(3) -0.010(3) 0.001(3)
C16 0.025(3) 0.021(3) 0.030(3) 0.001(2) 0.000(2) 0.001(2)
C17 0.028(3) 0.023(3) 0.028(3) -0.001(2) -0.003(2) 0.001(2)
C18 0.026(3) 0.038(4) 0.051(4) 0.005(3) 0.010(3) 0.000(3)
C19 0.036(4) 0.016(3) 0.035(3) 0.003(2) 0.010(3) -0.001(2)
C20 0.036(4) 0.021(3) 0.044(4) 0.004(3) 0.007(3) -0.003(3)
C21 0.041(4) 0.027(3) 0.035(3) 0.009(3) 0.012(3) 0.006(3)
C22 0.028(3) 0.027(3) 0.024(3) -0.001(2) 0.009(2) 0.002(2)
C23 0.050(4) 0.026(3) 0.022(3) -0.005(2) 0.006(3) 0.003(3)
C24 0.048(4) 0.040(4) 0.029(3) 0.006(3) 0.014(3) 0.009(3)

loop_
_atom_type_symbol
_atom_type_description
_atom_type_scat_dispersion_real
_atom_type_scat_dispersion_imag
_atom_type_scat_source
C C 0.0033 0.0016 'International Tables Vol C Tables 4.2.6.8 and 6.1.1.4'
H H 0.0000 0.0000 'International Tables Vol C Tables 4.2.6.8 and 6.1.1.4'
N N 0.0061 0.0033 'International Tables Vol C Tables 4.2.6.8 and 6.1.1.4'
F F 0.0171 0.0103 'International Tables Vol C Tables 4.2.6.8 and 6.1.1.4'
P P 0.1023 0.0942 'International Tables Vol C Tables 4.2.6.8 and 6.1.1.4'
Os Os -1.2165 7.6030 'International Tables Vol C Tables 4.2.6.8 and 6.1.1.4'

loop_
_geom_angle_atom_site_label_1
_geom_angle_atom_site_label_2
_geom_angle_atom_site_label_3
_geom_angle
N Os C7 76.61(19)
N Os C8 89.16(18)
C7 Os C8 38.4(2)
N Os C13 145.9(2)
C7 Os C13 92.6(2)
C8 Os C13 102.3(2)
N Os C14 147.2(2)
C7 Os C14 128.8(2)
C8 Os C14 123.7(2)
C13 Os C14 37.2(2)
N Os C15 108.8(2)
C7 Os C15 144.7(2)
C8 Os C15 162.0(2)
C13 Os C15 63.0(2)
C14 Os C15 38.4(2)
N Os C12 108.4(2)
C7 Os C12 83.1(2)
C8 Os C12 113.5(2)
C13 Os C12 37.6(2)
C14 Os C12 62.2(2)
C15 Os C12 61.9(2)
N Os C11 91.22(19)
C7 Os C11 110.7(2)
C8 Os C11 147.7(2)
C13 Os C11 62.1(2)
C14 Os C11 62.1(2)
C15 Os C11 36.5(2)
C12 Os C11 36.7(2)
N Os P1 93.38(13)
C7 Os P1 117.77(15)
C8 Os P1 81.17(16)
C13 Os P1 119.88(18)
C14 Os P1 91.07(17)
C15 Os P1 96.99(18)
C12 Os P1 153.28(16)
C11 Os P1 131.03(18)
C19 P1 C16 105.0(3)
C19 P1 C22 100.1(3)
C16 P1 C22 103.0(3)
C19 P1 Os 118.1(2)
C16 P1 Os 117.58(19)
C22 P1 Os 110.57(19)
F3 P2 F6 92.0(3)
F3 P2 F2 90.2(2)
F6 P2 F2 90.5(2)
F3 P2 F4 178.7(3)
F6 P2 F4 89.3(3)
F2 P2 F4 89.8(2)
F3 P2 F5 90.5(3)
F6 P2 F5 177.4(3)
F2 P2 F5 89.0(2)
F4 P2 F5 88.1(2)
F3 P2 F1 89.9(2)
F6 P2 F1 90.0(2)
F2 P2 F1 179.4(3)
F4 P2 F1 90.1(2)
F5 P2 F1 90.4(2)
C1 N C5 117.8(5)
C1 N Os 123.2(4)
C5 N Os 118.8(4)
N C1 C2 122.3(5)
N C1 H1 118.9
C2 C1 H1 118.9
C3 C2 C1 119.5(5)
C3 C2 H2 120.3
C1 C2 H2 120.3
C4 C3 C2 118.7(5)
C4 C3 H3 120.6
C2 C3 H3 120.6
C3 C4 C5 120.4(5)
C3 C4 H4 119.8
C5 C4 H4 119.8
N C5 C4 121.2(5)
N C5 C6 115.5(5)
C4 C5 C6 123.2(5)
C5 C6 C7 111.2(5)
C5 C6 H6A 109.4
C7 C6 H6A 109.4
C5 C6 H6B 109.4
C7 C6 H6B 109.4
H6A C6 H6B 108.0
C8 C7 C6 129.8(5)
C8 C7 C10 92.0(5)
C6 C7 C10 124.2(5)
C8 C7 Os 71.1(3)
C6 C7 Os 112.0(4)
C10 C7 Os 116.3(4)
C7 C8 C9 92.0(5)
C7 C8 Os 70.5(3)
C9 C8 Os 114.3(4)
C7 C8 H8 127(3)
C9 C8 H8 122(3)
Os C8 H8 118(3)
C10 C9 C8 87.6(4)
C10 C9 H9A 114.1
C8 C9 H9A 114.1
C10 C9 H9B 114.1
C8 C9 H9B 114.1
H9A C9 H9B 111.2
C7 C10 C9 88.4(4)
C7 C10 H10A 113.9
C9 C10 H10A 113.9
C7 C10 H10B 113.9
C9 C10 H10B 113.9
H10A C10 H10B 111.1
C15 C11 C12 109.1(5)
C15 C11 Os 70.9(3)
C12 C11 Os 70.9(3)
C15 C11 H11 125.5
C12 C11 H11 125.5
Os C11 H11 124.3
C11 C12 C13 107.8(6)
C11 C12 Os 72.4(3)
C13 C12 Os 69.6(3)
C11 C12 H12 126.1
C13 C12 H12 126.1
Os C12 H12 123.5
C14 C13 C12 108.2(5)
C14 C13 Os 71.5(3)
C12 C13 Os 72.8(3)
C14 C13 H13 125.9
C12 C13 H13 125.9
Os C13 H13 121.5
C13 C14 C15 108.1(6)
C13 C14 Os 71.3(3)
C15 C14 Os 72.2(3)
C13 C14 H14 125.9
C15 C14 H14 125.9
Os C14 H14 122.2
C11 C15 C14 106.7(6)
C11 C15 Os 72.5(3)
C14 C15 Os 69.4(3)
C11 C15 H15 126.6
C14 C15 H15 126.6
Os C15 H15 123.1
C18 C16 C17 108.8(5)
C18 C16 P1 114.5(4)
C17 C16 P1 116.0(4)
C18 C16 H16 105.5
C17 C16 H16 105.5
P1 C16 H16 105.5
C16 C17 H17A 109.5
C16 C17 H17B 109.5
H17A C17 H17B 109.5
C16 C17 H17C 109.5
H17A C17 H17C 109.5
H17B C17 H17C 109.5
C16 C18 H18A 109.5
C16 C18 H18B 109.5
H18A C18 H18B 109.5
C16 C18 H18C 109.5
H18A C18 H18C 109.5
H18B C18 H18C 109.5
C21 C19 C20 109.7(5)
C21 C19 P1 111.0(4)
C20 C19 P1 118.2(4)
C21 C19 H19 105.7
C20 C19 H19 105.7
P1 C19 H19 105.7
C19 C20 H20A 109.5
C19 C20 H20B 109.5
H20A C20 H20B 109.5
C19 C20 H20C 109.5
H20A C20 H20C 109.5
H20B C20 H20C 109.5
C19 C21 H21A 109.5
C19 C21 H21B 109.5
H21A C21 H21B 109.5
C19 C21 H21C 109.5
H21A C21 H21C 109.5
H21B C21 H21C 109.5
C23 C22 C24 108.9(5)
C23 C22 P1 112.1(4)
C24 C22 P1 119.0(4)
C23 C22 H22 105.2
C24 C22 H22 105.2
P1 C22 H22 105.2
C22 C23 H23A 109.5
C22 C23 H23B 109.5
H23A C23 H23B 109.5
C22 C23 H23C 109.5
H23A C23 H23C 109.5
H23B C23 H23C 109.5
C22 C24 H24A 109.5
C22 C24 H24B 109.5
H24A C24 H24B 109.5
C22 C24 H24C 109.5
H24A C24 H24C 109.5
H24B C24 H24C 109.5

loop_
_geom_bond_atom_site_label_1
_geom_bond_atom_site_label_2
_geom_bond_distance
Os N 2.123(4)
Os C7 2.172(6)
Os C8 2.180(5)
Os C13 2.190(6)
Os C14 2.192(6)
Os C15 2.230(6)
Os C12 2.231(6)
Os C11 2.251(6)
Os P1 2.3903(15)
P1 C19 1.855(5)
P1 C16 1.878(6)
P1 C22 1.893(5)
P2 F3 1.576(5)
P2 F6 1.577(4)
P2 F2 1.595(4)
P2 F4 1.595(4)
P2 F5 1.598(4)
P2 F1 1.600(4)
N C1 1.356(7)
N C5 1.359(7)
C1 C2 1.370(7)
C1 H1 0.9500
C2 C3 1.371(8)
C2 H2 0.9500
C3 C4 1.369(8)
C3 H3 0.9500
C4 C5 1.372(7)
C4 H4 0.9500
C5 C6 1.497(8)
C6 C7 1.499(7)
C6 H6A 0.9900
C6 H6B 0.9900
C7 C8 1.431(8)
C7 C10 1.528(8)
C8 C9 1.540(7)
C8 H8 0.99(6)
C9 C10 1.538(8)
C9 H9A 0.9900
C9 H9B 0.9900
C10 H10A 0.9900
C10 H10B 0.9900
C11 C15 1.404(9)
C11 C12 1.413(8)
C11 H11 0.9500
C12 C13 1.424(8)
C12 H12 0.9500
C13 C14 1.397(8)
C13 H13 0.9500
C14 C15 1.453(8)
C14 H14 0.9500
C15 H15 0.9500
C16 C18 1.520(8)
C16 C17 1.534(7)
C16 H16 1.0000
C17 H17A 0.9800
C17 H17B 0.9800
C17 H17C 0.9800
C18 H18A 0.9800
C18 H18B 0.9800
C18 H18C 0.9800
C19 C21 1.532(8)
C19 C20 1.544(8)
C19 H19 1.0000
C20 H20A 0.9800
C20 H20B 0.9800
C20 H20C 0.9800
C21 H21A 0.9800
C21 H21B 0.9800
C21 H21C 0.9800
C22 C23 1.525(7)
C22 C24 1.541(8)
C22 H22 1.0000
C23 H23A 0.9800
C23 H23B 0.9800
C23 H23C 0.9800
C24 H24A 0.9800
C24 H24B 0.9800
C24 H24C 0.9800
